data_2205846
loop_
_publ_author_name
'Xiong, Jing'
'Lei, Xin-Xiang'
'Ng, Seik Weng'

_publ_section_title
;
 Diaqua(benzimidazole)(nitrato-\k<i>O</i>)(1,10-phenanthroline)cadmium(II)
 nitrate
;
_journal_issue 6
_journal_name_full 'Acta Crystallographica Section E'
_journal_page_first m1097
_journal_page_last m1098
_journal_paper_doi 10.1107/S1600536805014388
_journal_volume 61
_journal_year 2005
_chemical_formula_iupac '[Cd (N O3) (C7 H6 N2) (C12 H8 N2) (H2 O)2] N O3'
_chemical_formula_moiety 'C19 H18 Cd N5 O5 +, N O3 -'
_chemical_formula_sum 'C19 H18 Cd N6 O8'
_chemical_formula_weight 570.79
_chemical_name_systematic
;
Diaqua(benzimidazole)(nitrato-\kO)(1,10-phenanthroline)cadmium(II) nitrate
;
_space_group_IT_number 14
_symmetry_cell_setting monoclinic
_symmetry_space_group_name_Hall '-P 2yn'
_symmetry_space_group_name_H-M 'P 1 21/n 1'
_atom_sites_solution_hydrogens geom
_atom_sites_solution_primary direct
_atom_sites_solution_secondary difmap
_audit_creation_method SHELXL-97
_cell_angle_alpha 90.00
_cell_angle_beta 90.8210(10)
_cell_angle_gamma 90.00
_cell_formula_units_Z 4
_cell_length_a 7.5119(4)
_cell_length_b 16.9551(9)
_cell_length_c 17.1127(9)
_cell_measurement_reflns_used 5541
_cell_measurement_temperature 295(2)
_cell_measurement_theta_max 26.8
_cell_measurement_theta_min 2.4
_cell_volume 2179.3(2)
_computing_cell_refinement 'SAINT (Bruker, 2002)'
_computing_data_collection 'SMART (Bruker, 2002)'
_computing_data_reduction SAINT
_computing_molecular_graphics 'SHELXTL(Bruker, 2002)'
_computing_publication_material SHELXL97
_computing_structure_refinement 'SHELXL97 (Sheldrick, 1997)'
_computing_structure_solution 'SHELXS97 (Sheldrick, 1997)'
_diffrn_ambient_temperature 298(2)
_diffrn_measured_fraction_theta_full 0.974
_diffrn_measured_fraction_theta_max 0.974
_diffrn_measurement_device_type 'Bruker APEX area-detector'
_diffrn_measurement_method '\f and \w'
_diffrn_radiation_monochromator graphite
_diffrn_radiation_source 'fine-focus sealed tube'
_diffrn_radiation_type MoK\a
_diffrn_radiation_wavelength 0.71073
_diffrn_reflns_av_R_equivalents 0.029
_diffrn_reflns_av_sigmaI/netI 0.035
_diffrn_reflns_limit_h_max 9
_diffrn_reflns_limit_h_min -8
_diffrn_reflns_limit_k_max 21
_diffrn_reflns_limit_k_min -19
_diffrn_reflns_limit_l_max 21
_diffrn_reflns_limit_l_min -17
_diffrn_reflns_number 13046
_diffrn_reflns_theta_full 27.50
_diffrn_reflns_theta_max 27.5
_diffrn_reflns_theta_min 1.2
_diffrn_standards_decay_% 0
_diffrn_standards_interval_count 0
_diffrn_standards_interval_time 0
_diffrn_standards_number 0
_exptl_absorpt_coefficient_mu 1.062
_exptl_absorpt_correction_T_max 0.808
_exptl_absorpt_correction_T_min 0.336
_exptl_absorpt_correction_type multi-scan
_exptl_absorpt_process_details '(SADABS; Bruker, 2002)'
_exptl_crystal_colour Colorless
_exptl_crystal_density_diffrn 1.740
_exptl_crystal_density_method 'not measured'
_exptl_crystal_description Block
_exptl_crystal_F_000 1144
_exptl_crystal_size_max 0.32
_exptl_crystal_size_mid 0.24
_exptl_crystal_size_min 0.21
_refine_diff_density_max 0.803
_refine_diff_density_min -0.854
_refine_ls_extinction_method none
_refine_ls_goodness_of_fit_ref 1.13
_refine_ls_hydrogen_treatment mixed
_refine_ls_matrix_type full
_refine_ls_number_parameters 322
_refine_ls_number_reflns 4878
_refine_ls_number_restraints 7
_refine_ls_restrained_S_all 1.13
_refine_ls_R_factor_all 0.054
_refine_ls_R_factor_gt 0.046
_refine_ls_shift/su_max 0.001
_refine_ls_shift/su_mean 0.000
_refine_ls_structure_factor_coef Fsqd
_refine_ls_weighting_details 'calc w = 1/[\s^2^(Fo^2^)+(0.0611P)^2^+2.947P] where P = (Fo^2^+2Fc^2^)/3'
_refine_ls_weighting_scheme calc
_refine_ls_wR_factor_gt 0.132
_refine_ls_wR_factor_ref 0.137
_reflns_number_gt 4191
_reflns_number_total 4878
_reflns_threshold_expression I>2\s(I)
_cod_data_source_file ac6173.cif
_cod_data_source_block I
_cod_depositor_comments
;
The following automatic conversions were performed:
'_symmetry_cell_setting' value 'Monoclinic' changed to 'monoclinic'
according to '/home/saulius/struct/CIF-dictionaries/cif_core.dic'
dictionary named 'cif_core.dic' version 2.4.1 from
2010-06-29.

'_exptl_absorpt_correction_type' value 'Multi-scan' changed
to 'multi-scan' according to
'/home/saulius/struct/CIF-dictionaries/cif_core.dic' dictionary named
'cif_core.dic' version 2.4.1 from 2010-06-29.

Automatic conversion script
Id: cif_fix_enum 1527 2010-12-29 10:47:43Z saulius 

The following automatic conversions were performed:

'_symmetry_cell_setting' value 'Monoclinic' changed to 'monoclinic'
according to /home/saulius/struct/CIF-dictionaries/cif_core.dic
dictionary named 'cif_core.dic' version 2.4.1 from
2010-06-29.

'_exptl_absorpt_correction_type' value 'Multi-scan'
changed to 'multi-scan' according to
/home/saulius/struct/CIF-dictionaries/cif_core.dic dictionary named
'cif_core.dic' version 2.4.1 from 2010-06-29.

Automatic conversion script
Id: cif_fix_values 1715 2011-07-08 13:25:40Z adriana 
;
_cod_original_sg_symbol_H-M 'P 21/n'
_cod_database_code 2205846
_cod_database_fobs_code 2205846

loop_
_symmetry_equiv_pos_as_xyz
'x, y, z'
'-x+1/2, y+1/2, -z+1/2'
'-x, -y, -z'
'x-1/2, -y-1/2, z-1/2'

loop_
_atom_site_label
_atom_site_fract_x
_atom_site_fract_y
_atom_site_fract_z
_atom_site_U_iso_or_equiv
_atom_site_adp_type
_atom_site_calc_flag
_atom_site_refinement_flags
_atom_site_occupancy
_atom_site_type_symbol
Cd1 0.54630(4) 0.677560(10) 0.69828(2) 0.04520(10) Uani d . 1 Cd
O1 0.3504(5) 0.5655(2) 0.7025(3) 0.0750(10) Uani d . 1 O
O2 0.1671(6) 0.6606(3) 0.7049(3) 0.0750(10) Uani d . 1 O
O3 0.0748(6) 0.5416(3) 0.7013(5) 0.136(3) Uani d . 1 O
O4 0.8622(7) 0.8573(2) 0.6032(2) 0.0820(10) Uani d . 1 O
O5 0.8772(8) 0.9804(3) 0.5901(4) 0.114(2) Uani d . 1 O
O6 0.8646(8) 0.9286(3) 0.7047(3) 0.102(2) Uani d . 1 O
O1w 0.8304(5) 0.7347(2) 0.7042(2) 0.0600(10) Uani d D 1 O
O2w 0.7181(5) 0.5651(2) 0.7141(3) 0.0720(10) Uani d D 1 O
N1 0.5623(5) 0.6651(2) 0.5622(2) 0.0510(10) Uani d . 1 N
N2 0.4344(5) 0.7931(2) 0.6401(2) 0.0510(10) Uani d . 1 N
N3 0.5119(5) 0.7014(2) 0.8263(2) 0.0500(10) Uani d . 1 N
N4 0.4595(6) 0.6739(2) 0.9496(2) 0.0560(10) Uani d D 1 N
N5 0.1949(5) 0.5893(3) 0.7032(3) 0.0610(10) Uani d . 1 N
N6 0.8654(6) 0.9238(2) 0.6336(3) 0.0570(10) Uani d . 1 N
C1 0.6176(8) 0.6026(3) 0.5233(4) 0.0690(10) Uani d . 1 C
C2 0.6329(9) 0.6013(4) 0.4418(4) 0.084(2) Uani d . 1 C
C3 0.5905(9) 0.6664(4) 0.4010(4) 0.079(2) Uani d . 1 C
C4 0.5321(7) 0.7332(4) 0.4396(3) 0.0590(10) Uani d . 1 C
C5 0.4842(9) 0.8043(4) 0.3991(3) 0.073(2) Uani d . 1 C
C6 0.4217(8) 0.8669(4) 0.4375(4) 0.073(2) Uani d . 1 C
C7 0.4019(7) 0.8650(3) 0.5194(3) 0.0580(10) Uani d . 1 C
C8 0.3304(9) 0.9283(3) 0.5622(4) 0.078(2) Uani d . 1 C
C9 0.3113(9) 0.9222(4) 0.6406(4) 0.080(2) Uani d . 1 C
C10 0.3650(8) 0.8533(4) 0.6781(3) 0.0660(10) Uani d . 1 C
C11 0.4525(6) 0.7966(3) 0.5619(3) 0.0460(10) Uani d . 1 C
C12 0.5193(6) 0.7302(3) 0.5208(3) 0.0500(10) Uani d . 1 C
C13 0.4597(7) 0.6481(3) 0.8766(3) 0.0540(10) Uani d . 1 C
C14 0.5529(6) 0.7674(3) 0.8714(2) 0.0440(10) Uani d . 1 C
C15 0.5186(6) 0.7506(3) 0.9495(2) 0.0480(10) Uani d . 1 C
C16 0.5454(8) 0.8044(4) 1.0096(3) 0.0650(10) Uani d . 1 C
C17 0.6062(8) 0.8771(4) 0.9871(4) 0.074(2) Uani d . 1 C
C18 0.6409(8) 0.8954(3) 0.9096(4) 0.0680(10) Uani d . 1 C
C19 0.6169(7) 0.8406(3) 0.8507(3) 0.0570(10) Uani d . 1 C
H1w1 0.832(6) 0.774(2) 0.673(3) 0.072 Uiso d D 1 H
H1w2 0.931(4) 0.712(3) 0.704(3) 0.072 Uiso d D 1 H
H2w1 0.672(6) 0.528(3) 0.740(3) 0.086 Uiso d D 1 H
H2w2 0.830(2) 0.561(3) 0.713(4) 0.086 Uiso d D 1 H
H4n 0.411(7) 0.650(3) 0.987(2) 0.067 Uiso d D 1 H
H1 0.6477 0.5574 0.5512 0.083 Uiso calc R 1 H
H2 0.6719 0.5561 0.4164 0.100 Uiso calc R 1 H
H3 0.6003 0.6667 0.3469 0.095 Uiso calc R 1 H
H5 0.4967 0.8069 0.3452 0.088 Uiso calc R 1 H
H6 0.3910 0.9123 0.4100 0.088 Uiso calc R 1 H
H8 0.2963 0.9744 0.5365 0.094 Uiso calc R 1 H
H9 0.2628 0.9635 0.6690 0.096 Uiso calc R 1 H
H10 0.3515 0.8494 0.7319 0.079 Uiso calc R 1 H
H13 0.4261 0.5972 0.8624 0.064 Uiso calc R 1 H
H16 0.5237 0.7920 1.0615 0.078 Uiso calc R 1 H
H17 0.6249 0.9156 1.0250 0.089 Uiso calc R 1 H
H18 0.6811 0.9457 0.8972 0.082 Uiso calc R 1 H
H19 0.6428 0.8526 0.7990 0.068 Uiso calc R 1 H

loop_
_atom_site_aniso_label
_atom_site_aniso_U_11
_atom_site_aniso_U_22
_atom_site_aniso_U_33
_atom_site_aniso_U_12
_atom_site_aniso_U_13
_atom_site_aniso_U_23
Cd1 0.0520(2) 0.0449(2) 0.0386(2) 0.00480(10) 0.00090(10) 0.00500(10)
O1 0.046(2) 0.069(2) 0.110(3) 0.004(2) -0.004(2) -0.003(2)
O2 0.068(2) 0.069(3) 0.086(3) 0.006(2) -0.004(2) 0.005(2)
O3 0.048(2) 0.086(4) 0.274(9) -0.013(2) -0.011(4) 0.029(4)
O4 0.143(4) 0.052(2) 0.051(2) -0.014(2) 0.026(2) -0.010(2)
O5 0.145(5) 0.061(3) 0.134(5) 0.002(3) -0.022(4) 0.041(3)
O6 0.164(5) 0.079(3) 0.065(3) -0.003(3) 0.025(3) -0.025(2)
O1w 0.059(2) 0.053(2) 0.068(2) 0.000(2) 0.006(2) 0.016(2)
O2w 0.054(2) 0.056(2) 0.106(3) 0.008(2) 0.017(2) 0.033(2)
N1 0.054(2) 0.051(2) 0.049(2) 0.005(2) -0.003(2) 0.001(2)
N2 0.052(2) 0.056(2) 0.046(2) 0.008(2) -0.003(2) 0.001(2)
N3 0.059(2) 0.049(2) 0.040(2) -0.003(2) 0.001(2) 0.005(2)
N4 0.065(3) 0.060(3) 0.043(2) -0.006(2) 0.006(2) 0.016(2)
N5 0.046(2) 0.069(3) 0.067(3) -0.002(2) -0.004(2) 0.008(2)
N6 0.070(3) 0.042(2) 0.058(2) 0.000(2) 0.007(2) 0.002(2)
C1 0.075(3) 0.063(3) 0.069(3) 0.019(3) -0.006(3) -0.008(3)
C2 0.079(4) 0.093(5) 0.078(4) 0.013(4) -0.002(3) -0.041(4)
C3 0.074(4) 0.108(5) 0.054(3) 0.003(3) -0.006(3) -0.013(3)
C4 0.050(3) 0.086(4) 0.042(2) -0.006(2) -0.006(2) -0.002(2)
C5 0.082(4) 0.100(5) 0.038(3) -0.009(3) -0.004(3) 0.020(3)
C6 0.078(4) 0.075(4) 0.066(3) -0.008(3) -0.015(3) 0.025(3)
C7 0.060(3) 0.056(3) 0.057(3) -0.008(2) -0.014(2) 0.015(2)
C8 0.089(4) 0.047(3) 0.098(5) 0.005(3) -0.027(4) 0.009(3)
C9 0.091(4) 0.060(3) 0.088(4) 0.022(3) -0.023(4) -0.014(3)
C10 0.071(3) 0.069(3) 0.058(3) 0.022(3) -0.009(3) -0.006(3)
C11 0.044(2) 0.049(2) 0.045(2) -0.005(2) -0.007(2) 0.005(2)
C12 0.043(2) 0.060(3) 0.046(2) -0.006(2) -0.005(2) 0.000(2)
C13 0.066(3) 0.048(2) 0.048(3) -0.004(2) 0.004(2) 0.005(2)
C14 0.045(2) 0.051(2) 0.037(2) 0.002(2) -0.001(2) 0.003(2)
C15 0.046(2) 0.062(3) 0.037(2) 0.002(2) -0.001(2) 0.004(2)
C16 0.071(3) 0.084(4) 0.040(2) 0.004(3) 0.001(2) -0.006(2)
C17 0.085(4) 0.073(4) 0.065(3) 0.000(3) -0.010(3) -0.020(3)
C18 0.075(4) 0.059(3) 0.071(4) -0.010(3) -0.003(3) -0.003(3)
C19 0.062(3) 0.056(3) 0.053(3) -0.007(2) -0.002(2) 0.007(2)

loop_
_atom_type_symbol
_atom_type_description
_atom_type_scat_dispersion_real
_atom_type_scat_dispersion_imag
_atom_type_scat_source
C C 0.0033 0.0016 'International Tables Vol C Tables 4.2.6.8 and 6.1.1.4'
H H 0.0000 0.0000 'International Tables Vol C Tables 4.2.6.8 and 6.1.1.4'
N N 0.0061 0.0033 'International Tables Vol C Tables 4.2.6.8 and 6.1.1.4'
O O 0.0106 0.0060 'International Tables Vol C Tables 4.2.6.8 and 6.1.1.4'
Cd Cd -0.8075 1.2024 'International Tables Vol C Tables 4.2.6.8 and 6.1.1.4'

loop_
_geom_angle_atom_site_label_1
_geom_angle_atom_site_label_2
_geom_angle_atom_site_label_3
_geom_angle
_geom_angle_publ_flag
O1 Cd1 O1w 151.90(10) yes
O1 Cd1 O2w 71.70(10) yes
O1 Cd1 N1 89.9(2) yes
O1 Cd1 N2 117.20(10) yes
O1 Cd1 N3 92.0(2) yes
O1w Cd1 O2w 80.20(10) yes
O1w Cd1 N1 91.20(10) yes
O1w Cd1 N2 89.70(10) yes
O1w Cd1 N3 90.00(10) yes
O2w Cd1 N1 90.3(2) yes
O2w Cd1 N2 158.7(2) yes
O2w Cd1 N3 96.1(2) yes
N1 Cd1 N2 71.20(10) yes
N1 Cd1 N3 173.60(10) yes
N2 Cd1 N3 102.60(10) yes
N5 O1 Cd1 108.7(3) no
C1 N1 C12 117.7(5) no
C1 N1 Cd1 126.5(4) no
C12 N1 Cd1 115.7(3) no
C10 N2 C11 120.2(4) no
C10 N2 Cd1 125.2(4) no
C11 N2 Cd1 114.6(3) no
C13 N3 C14 104.8(4) no
C13 N3 Cd1 123.7(3) no
C14 N3 Cd1 131.2(3) no
C13 N4 C15 107.9(4) no
O2 N5 O3 122.1(5) no
O2 N5 O1 118.9(5) no
O3 N5 O1 119.0(5) no
O6 N6 O5 123.9(5) no
O6 N6 O4 118.6(4) no
O5 N6 O4 117.4(5) no
N1 C1 C2 123.1(6) no
C3 C2 C1 118.9(6) no
C2 C3 C4 119.9(6) no
C3 C4 C12 118.1(5) no
C3 C4 C5 122.4(5) no
C12 C4 C5 119.5(5) no
C6 C5 C4 121.2(5) no
C5 C6 C7 120.8(5) no
C8 C7 C6 122.9(5) no
C8 C7 C11 117.3(5) no
C6 C7 C11 119.8(5) no
C9 C8 C7 120.1(5) no
C8 C9 C10 119.2(6) no
N2 C10 C9 122.3(6) no
N2 C11 C7 120.9(5) no
N2 C11 C12 119.9(4) no
C7 C11 C12 119.2(4) no
N1 C12 C4 122.3(5) no
N1 C12 C11 118.1(4) no
C4 C12 C11 119.5(5) no
N4 C13 N3 113.3(5) no
C19 C14 N3 131.0(4) no
C19 C14 C15 120.0(4) no
N3 C14 C15 109.0(4) no
N4 C15 C16 131.6(4) no
N4 C15 C14 105.0(4) no
C16 C15 C14 123.4(5) no
C15 C16 C17 115.3(5) no
C16 C17 C18 122.5(5) no
C19 C18 C17 121.5(5) no
C18 C19 C14 117.4(5) no
Cd1 O1w H1w1 108(4) no
Cd1 O1w H1w2 128(4) no
H1w1 O1w H1w2 110(2) no
Cd1 O2w H2w1 116(4) no
Cd1 O2w H2w2 128(4) no
H2w1 O2w H2w2 111(2) no
C13 N4 H4n 124(4) no
C15 N4 H4n 127(4) no
N1 C1 H1 118.5 no
C2 C1 H1 118.5 no
C3 C2 H2 120.6 no
C1 C2 H2 120.6 no
C2 C3 H3 120.0 no
C4 C3 H3 120.0 no
C6 C5 H5 119.4 no
C4 C5 H5 119.4 no
C5 C6 H6 119.6 no
C7 C6 H6 119.6 no
C9 C8 H8 120.0 no
C7 C8 H8 120.0 no
C8 C9 H9 120.4 no
C10 C9 H9 120.4 no
N2 C10 H10 118.8 no
C9 C10 H10 118.8 no
N4 C13 H13 123.3 no
N3 C13 H13 123.3 no
C15 C16 H16 122.4 no
C17 C16 H16 122.4 no
C16 C17 H17 118.8 no
C18 C17 H17 118.8 no
C19 C18 H18 119.3 no
C17 C18 H18 119.3 no
C18 C19 H19 121.3 no
C14 C19 H19 121.3 no

loop_
_geom_bond_atom_site_label_1
_geom_bond_atom_site_label_2
_geom_bond_distance
_geom_bond_publ_flag
Cd1 O1 2.405(4) yes
Cd1 O1w 2.345(4) yes
Cd1 O2w 2.316(3) yes
Cd1 N1 2.343(4) yes
Cd1 N2 2.348(4) yes
Cd1 N3 2.246(4) yes
O1 N5 1.236(5) no
O2 N5 1.226(6) no
O3 N5 1.212(6) no
O4 N6 1.242(5) no
O5 N6 1.220(6) no
O6 N6 1.219(6) no
N1 C1 1.322(7) no
N1 C12 1.349(6) no
N2 C10 1.321(7) no
N2 C11 1.348(6) no
N3 C13 1.313(6) no
N3 C14 1.390(6) no
N4 C13 1.323(7) no
N4 C15 1.375(6) no
C1 C2 1.400(9) no
C2 C3 1.340(10) no
C3 C4 1.386(9) no
C4 C12 1.394(7) no
C4 C5 1.434(8) no
C5 C6 1.337(9) no
C6 C7 1.412(8) no
C7 C8 1.411(8) no
C7 C11 1.417(7) no
C8 C9 1.360(10) no
C9 C10 1.390(8) no
C11 C12 1.423(7) no
C14 C19 1.380(7) no
C14 C15 1.394(6) no
C15 C16 1.387(7) no
C16 C17 1.372(9) no
C17 C18 1.389(9) no
C18 C19 1.382(8) no
O1w H1w1 0.850(10) no
O1w H1w2 0.850(10) no
O2w H2w1 0.840(10) no
O2w H2w2 0.840(10) no
N4 H4n 0.850(10) no
C1 H1 0.93 no
C2 H2 0.93 no
C3 H3 0.93 no
C5 H5 0.93 no
C6 H6 0.93 no
C8 H8 0.93 no
C9 H9 0.93 no
C10 H10 0.93 no
C13 H13 0.93 no
C16 H16 0.93 no
C17 H17 0.93 no
C18 H18 0.93 no
C19 H19 0.93 no

loop_
_geom_hbond_atom_site_label_D
_geom_hbond_atom_site_label_H
_geom_hbond_atom_site_label_A
_geom_hbond_site_symmetry_A
_geom_hbond_distance_DH
_geom_hbond_distance_HA
_geom_hbond_distance_DA
_geom_hbond_angle_DHA
O1w H1w1 O4 . 0.848(10) 1.873(13) 2.717(5) 173(5)
O1w H1w2 O2 1_655 0.849(10) 1.975(12) 2.824(5) 179(6)
O2w H2w1 O6 2_646 0.843(10) 1.96(2) 2.775(5) 163(5)
O2w H2w2 O3 1_655 0.844(10) 1.883(15) 2.721(6) 172(7)
N4 H4n O4 4_576 0.848(10) 2.03(3) 2.789(5) 149(5)

loop_
_geom_torsion_atom_site_label_1
_geom_torsion_atom_site_label_2
_geom_torsion_atom_site_label_3
_geom_torsion_atom_site_label_4
_geom_torsion
_geom_torsion_publ_flag
N3 Cd1 O1 N5 77.8(4) no
O2w Cd1 O1 N5 173.5(4) no
N1 Cd1 O1 N5 -96.1(4) no
O1w Cd1 O1 N5 171.5(3) no
N2 Cd1 O1 N5 -27.5(4) no
O2w Cd1 N1 C1 13.2(5) no
O1w Cd1 N1 C1 93.4(5) no
N2 Cd1 N1 C1 -177.3(5) no
O1 Cd1 N1 C1 -58.5(5) no
O2w Cd1 N1 C12 -163.0(3) no
O1w Cd1 N1 C12 -82.8(3) no
N2 Cd1 N1 C12 6.4(3) no
O1 Cd1 N1 C12 125.3(3) no
N3 Cd1 N2 C10 -2.1(5) no
O2w Cd1 N2 C10 -153.0(5) no
N1 Cd1 N2 C10 176.6(5) no
O1w Cd1 N2 C10 -92.0(5) no
O1 Cd1 N2 C10 96.8(5) no
N3 Cd1 N2 C11 175.1(3) no
O2w Cd1 N2 C11 24.2(6) no
N1 Cd1 N2 C11 -6.2(3) no
O1w Cd1 N2 C11 85.2(3) no
O1 Cd1 N2 C11 -86.1(3) no
O2w Cd1 N3 C13 -50.0(4) no
O1w Cd1 N3 C13 -130.2(4) no
N2 Cd1 N3 C13 140.2(4) no
O1 Cd1 N3 C13 21.8(4) no
O2w Cd1 N3 C14 123.1(4) no
O1w Cd1 N3 C14 43.0(4) no
N2 Cd1 N3 C14 -46.7(4) no
O1 Cd1 N3 C14 -165.1(4) no
Cd1 O1 N5 O2 -2.9(6) no
Cd1 O1 N5 O3 176.3(5) no
C12 N1 C1 C2 0.0(8) no
Cd1 N1 C1 C2 -176.2(5) no
N1 C1 C2 C3 .0(10) no
C1 C2 C3 C4 .0(10) no
C2 C3 C4 C12 -0.1(9) no
C2 C3 C4 C5 -179.7(6) no
C3 C4 C5 C6 177.4(6) no
C12 C4 C5 C6 -2.2(9) no
C4 C5 C6 C7 0.3(9) no
C5 C6 C7 C8 -177.5(6) no
C5 C6 C7 C11 1.5(9) no
C6 C7 C8 C9 178.6(6) no
C11 C7 C8 C9 -0.4(9) no
C7 C8 C9 C10 0.8(10) no
C11 N2 C10 C9 -1.2(9) no
Cd1 N2 C10 C9 175.8(5) no
C8 C9 C10 N2 .0(10) no
C10 N2 C11 C7 1.5(7) no
Cd1 N2 C11 C7 -175.8(3) no
C10 N2 C11 C12 -177.0(5) no
Cd1 N2 C11 C12 5.7(5) no
C8 C7 C11 N2 -0.7(7) no
C6 C7 C11 N2 -179.8(5) no
C8 C7 C11 C12 177.8(5) no
C6 C7 C11 C12 -1.3(7) no
C1 N1 C12 C4 -0.3(7) no
Cd1 N1 C12 C4 176.3(4) no
C1 N1 C12 C11 177.4(5) no
Cd1 N1 C12 C11 -6.1(5) no
C3 C4 C12 N1 0.3(7) no
C5 C4 C12 N1 180.0(5) no
C3 C4 C12 C11 -177.3(5) no
C5 C4 C12 C11 2.4(7) no
N2 C11 C12 N1 0.2(6) no
C7 C11 C12 N1 -178.4(4) no
N2 C11 C12 C4 177.9(4) no
C7 C11 C12 C4 -0.7(7) no
C15 N4 C13 N3 -0.8(6) no
C14 N3 C13 N4 1.3(6) no
Cd1 N3 C13 N4 176.0(3) no
C13 N3 C14 C19 178.9(5) no
Cd1 N3 C14 C19 4.8(8) no
C13 N3 C14 C15 -1.3(5) no
Cd1 N3 C14 C15 -175.4(3) no
C13 N4 C15 C16 -179.2(5) no
C13 N4 C15 C14 0.0(5) no
C19 C14 C15 N4 -179.3(4) no
N3 C14 C15 N4 0.8(5) no
C19 C14 C15 C16 0.0(7) no
N3 C14 C15 C16 -179.9(5) no
N4 C15 C16 C17 -179.8(5) no
C14 C15 C16 C17 1.1(8) no
C15 C16 C17 C18 -0.8(9) no
C16 C17 C18 C19 -1.0(10) no
C17 C18 C19 C14 1.5(9) no
N3 C14 C19 C18 178.5(5) no
C15 C14 C19 C18 -1.3(7) no
